data_4131187
loop_
_publ_author_name
'Bertermann, R\"udiger'
'B\"ohnke, Julian'
'Braunschweig, Holger'
'Dewhurst, Rian D.'
'Kupfer, Thomas'
'Muessig, Jonas H.'
'Pentecost, Leanne'
'Radacki, Krzysztof'
'Sen, Sakya S.'
'Vargas, Alfredo'

_publ_section_title
;
 Dynamic, Reversible Oxidative Addition of Highly Polar Bonds to a
 Transition Metal.
;
_journal_issue 49
_journal_name_full 'Journal of the American Chemical Society'
_journal_page_first 16140
_journal_page_last 16147
_journal_paper_doi 10.1021/jacs.6b10609
_journal_volume 138
_journal_year 2016
_chemical_formula_moiety 'C40 H59 Br3 Cl2 In N2 P Pt'
_chemical_formula_sum 'C40 H59 Br3 Cl2 In N2 P Pt'
_chemical_formula_weight 1219.40
_space_group_crystal_system triclinic
_space_group_IT_number 2
_space_group_name_Hall '-P 1'
_space_group_name_H-M_alt 'P -1'
_atom_sites_solution_hydrogens geom
_atom_sites_solution_primary iterative
_atom_sites_solution_secondary difmap
_audit_creation_method SHELXL-2014/6
_cell_angle_alpha 99.695(2)
_cell_angle_beta 98.538(2)
_cell_angle_gamma 103.025(2)
_cell_formula_units_Z 2
_cell_length_a 9.7448(5)
_cell_length_b 11.3216(6)
_cell_length_c 21.2806(11)
_cell_measurement_reflns_used 9980
_cell_measurement_temperature 103(2)
_cell_measurement_theta_max 26.40
_cell_measurement_theta_min 2.31
_cell_volume 2211.9(2)
_computing_cell_refinement 'Saint+ ver. V8.34A (Bruker AXS)'
_computing_data_collection 'Smart NT ver. 5.63 (Bruker AXS)'
_computing_data_reduction 'Saint+ ver. V8.34A (Bruker AXS)'
_computing_molecular_graphics 'ShelXLe (Huebschle et all, 2011)'
_computing_publication_material 'SHELXL-2014/6 (Sheldrick, 2014)'
_computing_structure_refinement 'SHELXL-2014/6 (Sheldrick, 2014)'
_computing_structure_solution 'SHELXT (Sheldrick, 2014)'
_diffrn_ambient_temperature 103(2)
_diffrn_detector 'CCD area detector (Apex1)'
_diffrn_detector_area_resol_mean 8.333
_diffrn_measured_fraction_theta_full 1.000
_diffrn_measured_fraction_theta_max 0.995
_diffrn_measurement_device_type 'Bruker SMART-APEX'
_diffrn_measurement_method '\f and \w scans'
_diffrn_radiation_monochromator graphite
_diffrn_radiation_type MoK\a
_diffrn_radiation_wavelength 0.71073
_diffrn_reflns_av_R_equivalents 0.0556
_diffrn_reflns_av_unetI/netI 0.0212
_diffrn_reflns_Laue_measured_fraction_full 1.000
_diffrn_reflns_Laue_measured_fraction_max 0.995
_diffrn_reflns_limit_h_max 12
_diffrn_reflns_limit_h_min -12
_diffrn_reflns_limit_k_max 14
_diffrn_reflns_limit_k_min -14
_diffrn_reflns_limit_l_max 26
_diffrn_reflns_limit_l_min -26
_diffrn_reflns_number 113465
_diffrn_reflns_point_group_measured_fraction_full 1.000
_diffrn_reflns_point_group_measured_fraction_max 0.995
_diffrn_reflns_theta_full 26.000
_diffrn_reflns_theta_max 26.439
_diffrn_reflns_theta_min 1.888
_diffrn_source 'sealed tube'
_exptl_absorpt_coefficient_mu 6.577
_exptl_absorpt_correction_T_max 0.7454
_exptl_absorpt_correction_T_min 0.3745
_exptl_absorpt_correction_type multi-scan
_exptl_absorpt_process_details 'SadAbs 2014/4 (Bruker AXS)'
_exptl_crystal_colour yellow
_exptl_crystal_density_diffrn 1.831
_exptl_crystal_description plate
_exptl_crystal_F_000 1188
_exptl_crystal_size_max 0.39
_exptl_crystal_size_mid 0.34
_exptl_crystal_size_min 0.13
_refine_diff_density_max 0.928
_refine_diff_density_min -0.718
_refine_diff_density_rms 0.079
_refine_ls_extinction_method none
_refine_ls_goodness_of_fit_ref 1.111
_refine_ls_hydrogen_treatment constr
_refine_ls_matrix_type full
_refine_ls_number_parameters 457
_refine_ls_number_reflns 9075
_refine_ls_number_restraints 0
_refine_ls_restrained_S_all 1.111
_refine_ls_R_factor_all 0.0176
_refine_ls_R_factor_gt 0.0171
_refine_ls_shift/su_max 0.003
_refine_ls_shift/su_mean 0.000
_refine_ls_structure_factor_coef Fsqd
_refine_ls_weighting_details 'w=1/[\s^2^(Fo^2^)+(0.0117P)^2^+2.7701P] where P=(Fo^2^+2Fc^2^)/3'
_refine_ls_weighting_scheme calc
_refine_ls_wR_factor_gt 0.0416
_refine_ls_wR_factor_ref 0.0418
_reflns_Friedel_coverage 0.000
_reflns_number_gt 8907
_reflns_number_total 9075
_reflns_threshold_expression 'I > 2\s(I)'
_cod_data_source_file ja6b10609_si_001.cif
_cod_data_source_block 5a
_cod_database_code 4131187
_shelx_space_group_comment
;
The symmetry employed for this shelxl refinement is uniquely defined
by the following loop, which should always be used as a source of
symmetry information in preference to the above space-group names.
They are only intended as comments.
;
_shelx_estimated_absorpt_t_min 0.184
_shelx_estimated_absorpt_t_max 0.482
_shelxl_version_number 2014/6

loop_
_space_group_symop_operation_xyz
'x, y, z'
'-x, -y, -z'

loop_
_atom_site_label
_atom_site_type_symbol
_atom_site_fract_x
_atom_site_fract_y
_atom_site_fract_z
_atom_site_U_iso_or_equiv
_atom_site_adp_type
_atom_site_occupancy
_atom_site_site_symmetry_order
_atom_site_calc_flag
_atom_site_refinement_flags_posn
_atom_site_refinement_flags_adp
Pt1 Pt 0.64821(2) 0.85724(2) 0.28722(2) 0.00908(3) Uani 1 1 d . .
In1 In 0.71928(2) 0.66426(2) 0.31180(2) 0.01297(4) Uani 1 1 d . .
Br1 Br 0.86691(3) 0.68018(2) 0.42235(2) 0.02227(6) Uani 1 1 d . .
Br2 Br 0.50253(3) 0.48539(2) 0.29882(2) 0.02454(6) Uani 1 1 d . .
Br3 Br 0.88404(3) 0.59026(2) 0.23956(2) 0.02347(6) Uani 1 1 d . .
P1 P 0.60772(6) 0.81477(5) 0.17638(3) 0.01041(11) Uani 1 1 d . .
C1 C 0.5612(2) 0.9571(2) 0.15717(11) 0.0128(4) Uani 1 1 d . .
H1 H 0.6529 1.0143 0.1536 0.015 Uiso 1 1 calc R U
C2 C 0.5078(3) 1.0238(2) 0.21416(11) 0.0153(5) Uani 1 1 d . .
H2A H 0.4157 0.9711 0.2190 0.018 Uiso 1 1 calc R U
H2B H 0.5784 1.0364 0.2548 0.018 Uiso 1 1 calc R U
C3 C 0.4865(3) 1.1495(2) 0.20360(13) 0.0221(5) Uani 1 1 d . .
H3A H 0.4478 1.1878 0.2401 0.027 Uiso 1 1 calc R U
H3B H 0.5803 1.2052 0.2030 0.027 Uiso 1 1 calc R U
C4 C 0.3834(3) 1.1348(2) 0.13975(13) 0.0231(6) Uani 1 1 d . .
H4A H 0.2864 1.0879 0.1425 0.028 Uiso 1 1 calc R U
H4B H 0.3773 1.2176 0.1324 0.028 Uiso 1 1 calc R U
C5 C 0.4326(3) 1.0669(2) 0.08270(13) 0.0230(5) Uani 1 1 d . .
H5A H 0.5236 1.1192 0.0764 0.028 Uiso 1 1 calc R U
H5B H 0.3598 1.0534 0.0427 0.028 Uiso 1 1 calc R U
C6 C 0.4553(3) 0.9419(2) 0.09342(12) 0.0168(5) Uani 1 1 d . .
H6A H 0.4928 0.9033 0.0566 0.020 Uiso 1 1 calc R U
H6B H 0.3621 0.8860 0.0947 0.020 Uiso 1 1 calc R U
C11 C 0.7646(2) 0.8029(2) 0.13971(11) 0.0129(4) Uani 1 1 d . .
H11 H 0.7786 0.7185 0.1413 0.016 Uiso 1 1 calc R U
C12 C 0.9009(2) 0.8966(2) 0.18057(12) 0.0166(5) Uani 1 1 d . .
H12A H 0.8926 0.9820 0.1799 0.020 Uiso 1 1 calc R U
H12B H 0.9118 0.8864 0.2262 0.020 Uiso 1 1 calc R U
C13 C 1.0327(3) 0.8769(3) 0.15355(13) 0.0224(5) Uani 1 1 d . .
H13A H 1.0455 0.7941 0.1579 0.027 Uiso 1 1 calc R U
H13B H 1.1191 0.9400 0.1792 0.027 Uiso 1 1 calc R U
C14 C 1.0176(3) 0.8861(3) 0.08189(13) 0.0255(6) Uani 1 1 d . .
H14A H 1.0152 0.9716 0.0780 0.031 Uiso 1 1 calc R U
H14B H 1.1018 0.8680 0.0652 0.031 Uiso 1 1 calc R U
C15 C 0.8804(3) 0.7948(3) 0.04125(13) 0.0228(5) Uani 1 1 d . .
H15A H 0.8880 0.7089 0.0409 0.027 Uiso 1 1 calc R U
H15B H 0.8695 0.8064 -0.0041 0.027 Uiso 1 1 calc R U
C16 C 0.7476(2) 0.8132(2) 0.06828(11) 0.0166(5) Uani 1 1 d . .
H16A H 0.7338 0.8958 0.0643 0.020 Uiso 1 1 calc R U
H16B H 0.6614 0.7497 0.0426 0.020 Uiso 1 1 calc R U
C21 C 0.4583(2) 0.6831(2) 0.13064(11) 0.0132(4) Uani 1 1 d . .
H21 H 0.4270 0.7010 0.0871 0.016 Uiso 1 1 calc R U
C22 C 0.3306(3) 0.6731(2) 0.16594(12) 0.0168(5) Uani 1 1 d . .
H22A H 0.3606 0.6595 0.2101 0.020 Uiso 1 1 calc R U
H22B H 0.3016 0.7520 0.1704 0.020 Uiso 1 1 calc R U
C23 C 0.2023(3) 0.5667(2) 0.12913(13) 0.0230(5) Uani 1 1 d . .
H23A H 0.1654 0.5845 0.0868 0.028 Uiso 1 1 calc R U
H23B H 0.1245 0.5594 0.1544 0.028 Uiso 1 1 calc R U
C24 C 0.2462(3) 0.4444(2) 0.11790(13) 0.0240(6) Uani 1 1 d . .
H24A H 0.2736 0.4223 0.1603 0.029 Uiso 1 1 calc R U
H24B H 0.1635 0.3775 0.0919 0.029 Uiso 1 1 calc R U
C25 C 0.3720(3) 0.4545(2) 0.08246(12) 0.0195(5) Uani 1 1 d . .
H25A H 0.3418 0.4694 0.0386 0.023 Uiso 1 1 calc R U
H25B H 0.4004 0.3753 0.0772 0.023 Uiso 1 1 calc R U
C26 C 0.5007(3) 0.5600(2) 0.11969(12) 0.0168(5) Uani 1 1 d . .
H26A H 0.5792 0.5665 0.0948 0.020 Uiso 1 1 calc R U
H26B H 0.5363 0.5419 0.1621 0.020 Uiso 1 1 calc R U
C31 C 0.6816(2) 0.9318(2) 0.38262(11) 0.0120(4) Uani 1 1 d . .
N32 N 0.7775(2) 1.04403(17) 0.40820(9) 0.0117(4) Uani 1 1 d . .
C33 C 0.7697(2) 1.0883(2) 0.47176(11) 0.0149(5) Uani 1 1 d . .
H33 H 0.8257 1.1643 0.4992 0.018 Uiso 1 1 calc R U
C34 C 0.6674(2) 1.0028(2) 0.48705(11) 0.0130(4) Uani 1 1 d . .
H34 H 0.6373 1.0071 0.5276 0.016 Uiso 1 1 calc R U
N35 N 0.6136(2) 0.90670(17) 0.43256(9) 0.0115(4) Uani 1 1 d . .
C41 C 0.8621(2) 1.1130(2) 0.36933(11) 0.0131(4) Uani 1 1 d . .
C42 C 0.8145(3) 1.2090(2) 0.34742(11) 0.0165(5) Uani 1 1 d . .
C43 C 0.8932(3) 1.2716(2) 0.30779(12) 0.0211(5) Uani 1 1 d . .
H43 H 0.8616 1.3357 0.2911 0.025 Uiso 1 1 calc R U
C44 C 1.0171(3) 1.2422(2) 0.29215(12) 0.0229(6) Uani 1 1 d . .
C45 C 1.0622(3) 1.1482(2) 0.31685(12) 0.0196(5) Uani 1 1 d . .
H45 H 1.1474 1.1287 0.3069 0.024 Uiso 1 1 calc R U
C46 C 0.9861(2) 1.0820(2) 0.35574(11) 0.0162(5) Uani 1 1 d . .
C47 C 0.6865(3) 1.2470(2) 0.36685(13) 0.0228(5) Uani 1 1 d . .
H47A H 0.6591 1.3039 0.3403 0.034 Uiso 1 1 calc R U
H47B H 0.7104 1.2887 0.4128 0.034 Uiso 1 1 calc R U
H47C H 0.6062 1.1734 0.3602 0.034 Uiso 1 1 calc R U
C48 C 1.1035(3) 1.3129(3) 0.25060(15) 0.0367(7) Uani 1 1 d . .
H48A H 1.2057 1.3351 0.2706 0.055 Uiso 1 1 calc R U
H48B H 1.0725 1.3885 0.2472 0.055 Uiso 1 1 calc R U
H48C H 1.0883 1.2609 0.2071 0.055 Uiso 1 1 calc R U
C49 C 1.0372(3) 0.9799(2) 0.38115(13) 0.0213(5) Uani 1 1 d . .
H49A H 0.9901 0.9003 0.3513 0.032 Uiso 1 1 calc R U
H49B H 1.0134 0.9770 0.4241 0.032 Uiso 1 1 calc R U
H49C H 1.1415 0.9958 0.3846 0.032 Uiso 1 1 calc R U
C51 C 0.4979(2) 0.7996(2) 0.43084(11) 0.0123(4) Uani 1 1 d . .
C52 C 0.5132(2) 0.7283(2) 0.47810(11) 0.0144(5) Uani 1 1 d . .
C53 C 0.3975(3) 0.6285(2) 0.47662(12) 0.0163(5) Uani 1 1 d . .
H53 H 0.4067 0.5777 0.5075 0.020 Uiso 1 1 calc R U
C54 C 0.2699(3) 0.6005(2) 0.43189(12) 0.0165(5) Uani 1 1 d . .
C55 C 0.2571(3) 0.6760(2) 0.38718(11) 0.0157(5) Uani 1 1 d . .
H55 H 0.1697 0.6587 0.3567 0.019 Uiso 1 1 calc R U
C56 C 0.3694(2) 0.7765(2) 0.38597(11) 0.0127(4) Uani 1 1 d . .
C57 C 0.6430(3) 0.7563(2) 0.53180(12) 0.0179(5) Uani 1 1 d . .
H57A H 0.7285 0.7964 0.5168 0.027 Uiso 1 1 calc R U
H57B H 0.6553 0.6789 0.5438 0.027 Uiso 1 1 calc R U
H57C H 0.6296 0.8118 0.5697 0.027 Uiso 1 1 calc R U
C58 C 0.1476(3) 0.4922(2) 0.43235(14) 0.0250(6) Uani 1 1 d . .
H58A H 0.1624 0.4160 0.4081 0.037 Uiso 1 1 calc R U
H58B H 0.0570 0.5058 0.4120 0.037 Uiso 1 1 calc R U
H58C H 0.1439 0.4846 0.4773 0.037 Uiso 1 1 calc R U
C59 C 0.3450(2) 0.8573(2) 0.33778(11) 0.0154(5) Uani 1 1 d . .
H59A H 0.3916 0.8367 0.3011 0.023 Uiso 1 1 calc R U
H59B H 0.3859 0.9447 0.3591 0.023 Uiso 1 1 calc R U
H59C H 0.2417 0.8429 0.3219 0.023 Uiso 1 1 calc R U
C61 C 0.8268(3) 0.3229(3) 0.11096(14) 0.0301(6) Uani 1 1 d . .
H61A H 0.7585 0.3164 0.1411 0.036 Uiso 1 1 calc R U
H61B H 0.9191 0.3799 0.1352 0.036 Uiso 1 1 calc R U
Cl1 Cl 0.76086(18) 0.38363(12) 0.04715(5) 0.0872(5) Uani 1 1 d . .
Cl2 Cl 0.85367(8) 0.17563(6) 0.08405(4) 0.03568(17) Uani 1 1 d . .

loop_
_atom_site_aniso_label
_atom_site_aniso_U_11
_atom_site_aniso_U_22
_atom_site_aniso_U_33
_atom_site_aniso_U_23
_atom_site_aniso_U_13
_atom_site_aniso_U_12
Pt1 0.01051(5) 0.00965(4) 0.00734(5) 0.00093(3) 0.00194(3) 0.00359(3)
In1 0.01481(8) 0.01206(8) 0.01347(8) 0.00292(6) 0.00256(6) 0.00629(6)
Br1 0.02362(13) 0.03011(13) 0.01638(12) 0.00789(10) 0.00147(10) 0.01292(10)
Br2 0.02139(13) 0.01554(12) 0.03496(15) 0.00848(10) 0.00136(11) 0.00154(9)
Br3 0.02880(14) 0.02947(13) 0.02002(13) 0.00584(10) 0.00989(10) 0.01956(11)
P1 0.0105(3) 0.0111(3) 0.0090(3) 0.0010(2) 0.0021(2) 0.0023(2)
C1 0.0146(11) 0.0123(10) 0.0122(11) 0.0028(9) 0.0033(9) 0.0039(9)
C2 0.0207(12) 0.0142(11) 0.0114(11) 0.0015(9) 0.0024(9) 0.0064(9)
C3 0.0282(14) 0.0147(12) 0.0254(14) 0.0051(10) 0.0050(11) 0.0091(10)
C4 0.0242(13) 0.0194(12) 0.0301(15) 0.0120(11) 0.0049(11) 0.0095(10)
C5 0.0227(13) 0.0268(14) 0.0223(14) 0.0148(11) 0.0017(11) 0.0067(11)
C6 0.0162(12) 0.0215(12) 0.0131(12) 0.0049(9) 0.0017(9) 0.0054(9)
C11 0.0114(11) 0.0152(11) 0.0119(11) 0.0011(9) 0.0033(9) 0.0035(9)
C12 0.0122(11) 0.0213(12) 0.0142(12) 0.0018(9) 0.0020(9) 0.0017(9)
C13 0.0111(11) 0.0314(14) 0.0220(13) 0.0025(11) 0.0036(10) 0.0022(10)
C14 0.0159(12) 0.0354(15) 0.0235(14) 0.0025(12) 0.0099(11) 0.0018(11)
C15 0.0183(12) 0.0316(14) 0.0168(13) -0.0008(11) 0.0083(10) 0.0041(11)
C16 0.0147(11) 0.0223(12) 0.0111(11) 0.0006(9) 0.0046(9) 0.0020(9)
C21 0.0136(11) 0.0135(11) 0.0096(11) 0.0000(9) 0.0007(9) 0.0002(9)
C22 0.0166(12) 0.0152(11) 0.0171(12) -0.0002(9) 0.0062(10) 0.0017(9)
C23 0.0162(12) 0.0233(13) 0.0242(14) -0.0018(11) 0.0070(10) -0.0025(10)
C24 0.0258(14) 0.0177(12) 0.0211(13) -0.0032(10) 0.0083(11) -0.0062(10)
C25 0.0250(13) 0.0140(11) 0.0163(12) -0.0003(9) 0.0049(10) 0.0008(10)
C26 0.0191(12) 0.0149(11) 0.0158(12) 0.0011(9) 0.0044(10) 0.0042(9)
C31 0.0088(10) 0.0142(11) 0.0134(11) 0.0046(9) 0.0001(8) 0.0041(8)
N32 0.0135(9) 0.0132(9) 0.0088(9) 0.0014(7) 0.0028(7) 0.0047(7)
C33 0.0164(11) 0.0163(11) 0.0106(11) -0.0015(9) -0.0001(9) 0.0060(9)
C34 0.0164(11) 0.0165(11) 0.0067(10) -0.0006(9) 0.0018(9) 0.0080(9)
N35 0.0119(9) 0.0140(9) 0.0085(9) 0.0013(7) 0.0011(7) 0.0044(7)
C41 0.0141(11) 0.0139(11) 0.0085(11) 0.0008(9) -0.0002(9) 0.0006(9)
C42 0.0191(12) 0.0136(11) 0.0128(11) -0.0013(9) -0.0009(9) 0.0016(9)
C43 0.0244(13) 0.0165(12) 0.0179(13) 0.0040(10) -0.0024(10) -0.0001(10)
C44 0.0200(13) 0.0256(13) 0.0153(12) 0.0051(10) -0.0007(10) -0.0075(10)
C45 0.0134(11) 0.0260(13) 0.0151(12) 0.0010(10) 0.0021(9) -0.0009(10)
C46 0.0135(11) 0.0187(12) 0.0125(11) 0.0008(9) -0.0011(9) 0.0003(9)
C47 0.0299(14) 0.0215(13) 0.0204(13) 0.0044(10) 0.0032(11) 0.0145(11)
C48 0.0270(15) 0.0470(18) 0.0326(17) 0.0217(14) 0.0051(13) -0.0069(13)
C49 0.0150(12) 0.0259(13) 0.0250(14) 0.0072(11) 0.0041(10) 0.0076(10)
C51 0.0135(11) 0.0135(11) 0.0107(11) 0.0005(9) 0.0046(9) 0.0052(9)
C52 0.0170(11) 0.0160(11) 0.0110(11) -0.0006(9) 0.0032(9) 0.0082(9)
C53 0.0209(12) 0.0160(11) 0.0142(12) 0.0047(9) 0.0057(10) 0.0067(9)
C54 0.0178(12) 0.0151(11) 0.0168(12) -0.0004(9) 0.0066(10) 0.0055(9)
C55 0.0146(11) 0.0195(12) 0.0115(11) -0.0014(9) 0.0016(9) 0.0055(9)
C56 0.0145(11) 0.0160(11) 0.0088(11) -0.0002(9) 0.0048(9) 0.0069(9)
C57 0.0206(12) 0.0212(12) 0.0128(12) 0.0056(10) 0.0001(10) 0.0075(10)
C58 0.0221(13) 0.0193(13) 0.0319(15) 0.0072(11) 0.0036(11) 0.0018(10)
C59 0.0145(11) 0.0208(12) 0.0125(11) 0.0029(9) 0.0032(9) 0.0077(9)
C61 0.0371(16) 0.0231(14) 0.0269(15) 0.0015(11) 0.0049(13) 0.0046(12)
Cl1 0.1576(13) 0.0808(8) 0.0375(5) 0.0103(5) -0.0102(7) 0.0799(9)
Cl2 0.0384(4) 0.0227(3) 0.0448(4) 0.0050(3) 0.0130(3) 0.0038(3)

loop_
_atom_type_symbol
_atom_type_description
_atom_type_scat_dispersion_real
_atom_type_scat_dispersion_imag
_atom_type_scat_source
C C 0.0033 0.0016 'International Tables Vol C Tables 4.2.6.8 and 6.1.1.4'
H H 0.0000 0.0000 'International Tables Vol C Tables 4.2.6.8 and 6.1.1.4'
N N 0.0061 0.0033 'International Tables Vol C Tables 4.2.6.8 and 6.1.1.4'
P P 0.1023 0.0942 'International Tables Vol C Tables 4.2.6.8 and 6.1.1.4'
Br Br -0.2901 2.4595 'International Tables Vol C Tables 4.2.6.8 and 6.1.1.4'
In In -0.7276 1.3100 'International Tables Vol C Tables 4.2.6.8 and 6.1.1.4'
Pt Pt -1.7033 8.3905 'International Tables Vol C Tables 4.2.6.8 and 6.1.1.4'
Cl Cl 0.1484 0.1585 'International Tables Vol C Tables 4.2.6.8 and 6.1.1.4'

loop_
_geom_angle_atom_site_label_1
_geom_angle_atom_site_label_2
_geom_angle_atom_site_label_3
_geom_angle
C31 Pt1 P1 167.54(6)
C31 Pt1 In1 91.01(6)
P1 Pt1 In1 101.191(15)
Br2 In1 Br1 105.535(11)
Br2 In1 Pt1 111.600(9)
Br1 In1 Pt1 117.910(9)
Br2 In1 Br3 107.283(11)
Br1 In1 Br3 99.852(11)
Pt1 In1 Br3 113.527(9)
C11 P1 C21 106.52(10)
C11 P1 C1 105.56(10)
C21 P1 C1 106.21(10)
C11 P1 Pt1 115.86(8)
C21 P1 Pt1 119.29(7)
C1 P1 Pt1 102.05(7)
C6 C1 C2 109.66(19)
C6 C1 P1 117.11(16)
C2 C1 P1 110.33(15)
C6 C1 H1 106.4
C2 C1 H1 106.4
P1 C1 H1 106.4
C3 C2 C1 111.65(19)
C3 C2 H2A 109.3
C1 C2 H2A 109.3
C3 C2 H2B 109.3
C1 C2 H2B 109.3
H2A C2 H2B 108.0
C4 C3 C2 111.0(2)
C4 C3 H3A 109.4
C2 C3 H3A 109.4
C4 C3 H3B 109.4
C2 C3 H3B 109.4
H3A C3 H3B 108.0
C5 C4 C3 111.3(2)
C5 C4 H4A 109.4
C3 C4 H4A 109.4
C5 C4 H4B 109.4
C3 C4 H4B 109.4
H4A C4 H4B 108.0
C4 C5 C6 112.0(2)
C4 C5 H5A 109.2
C6 C5 H5A 109.2
C4 C5 H5B 109.2
C6 C5 H5B 109.2
H5A C5 H5B 107.9
C5 C6 C1 111.2(2)
C5 C6 H6A 109.4
C1 C6 H6A 109.4
C5 C6 H6B 109.4
C1 C6 H6B 109.4
H6A C6 H6B 108.0
C16 C11 C12 110.88(19)
C16 C11 P1 114.74(16)
C12 C11 P1 110.75(16)
C16 C11 H11 106.7
C12 C11 H11 106.7
P1 C11 H11 106.7
C13 C12 C11 110.2(2)
C13 C12 H12A 109.6
C11 C12 H12A 109.6
C13 C12 H12B 109.6
C11 C12 H12B 109.6
H12A C12 H12B 108.1
C12 C13 C14 111.5(2)
C12 C13 H13A 109.3
C14 C13 H13A 109.3
C12 C13 H13B 109.3
C14 C13 H13B 109.3
H13A C13 H13B 108.0
C15 C14 C13 110.8(2)
C15 C14 H14A 109.5
C13 C14 H14A 109.5
C15 C14 H14B 109.5
C13 C14 H14B 109.5
H14A C14 H14B 108.1
C14 C15 C16 111.4(2)
C14 C15 H15A 109.3
C16 C15 H15A 109.3
C14 C15 H15B 109.3
C16 C15 H15B 109.3
H15A C15 H15B 108.0
C11 C16 C15 110.7(2)
C11 C16 H16A 109.5
C15 C16 H16A 109.5
C11 C16 H16B 109.5
C15 C16 H16B 109.5
H16A C16 H16B 108.1
C26 C21 C22 110.59(19)
C26 C21 P1 113.03(16)
C22 C21 P1 109.50(15)
C26 C21 H21 107.8
C22 C21 H21 107.8
P1 C21 H21 107.9
C23 C22 C21 111.58(19)
C23 C22 H22A 109.3
C21 C22 H22A 109.3
C23 C22 H22B 109.3
C21 C22 H22B 109.3
H22A C22 H22B 108.0
C22 C23 C24 110.5(2)
C22 C23 H23A 109.5
C24 C23 H23A 109.5
C22 C23 H23B 109.5
C24 C23 H23B 109.5
H23A C23 H23B 108.1
C25 C24 C23 111.0(2)
C25 C24 H24A 109.4
C23 C24 H24A 109.4
C25 C24 H24B 109.4
C23 C24 H24B 109.4
H24A C24 H24B 108.0
C24 C25 C26 111.3(2)
C24 C25 H25A 109.4
C26 C25 H25A 109.4
C24 C25 H25B 109.4
C26 C25 H25B 109.4
H25A C25 H25B 108.0
C25 C26 C21 110.5(2)
C25 C26 H26A 109.6
C21 C26 H26A 109.6
C25 C26 H26B 109.6
C21 C26 H26B 109.6
H26A C26 H26B 108.1
N32 C31 N35 103.84(19)
N32 C31 Pt1 120.44(16)
N35 C31 Pt1 134.90(16)
C31 N32 C33 111.87(19)
C31 N32 C41 122.54(19)
C33 N32 C41 125.12(19)
C34 C33 N32 106.4(2)
C34 C33 H33 126.8
N32 C33 H33 126.8
C33 C34 N35 107.5(2)
C33 C34 H34 126.2
N35 C34 H34 126.2
C31 N35 C34 110.37(19)
C31 N35 C51 126.81(19)
C34 N35 C51 122.77(18)
C46 C41 C42 122.8(2)
C46 C41 N32 119.3(2)
C42 C41 N32 117.8(2)
C41 C42 C43 117.5(2)
C41 C42 C47 121.8(2)
C43 C42 C47 120.7(2)
C44 C43 C42 121.5(2)
C44 C43 H43 119.2
C42 C43 H43 119.2
C45 C44 C43 118.7(2)
C45 C44 C48 120.3(3)
C43 C44 C48 121.0(3)
C44 C45 C46 121.9(2)
C44 C45 H45 119.0
C46 C45 H45 119.0
C41 C46 C45 117.5(2)
C41 C46 C49 121.9(2)
C45 C46 C49 120.5(2)
C42 C47 H47A 109.5
C42 C47 H47B 109.5
H47A C47 H47B 109.5
C42 C47 H47C 109.5
H47A C47 H47C 109.5
H47B C47 H47C 109.5
C44 C48 H48A 109.5
C44 C48 H48B 109.5
H48A C48 H48B 109.5
C44 C48 H48C 109.5
H48A C48 H48C 109.5
H48B C48 H48C 109.5
C46 C49 H49A 109.5
C46 C49 H49B 109.5
H49A C49 H49B 109.5
C46 C49 H49C 109.5
H49A C49 H49C 109.5
H49B C49 H49C 109.5
C56 C51 C52 121.7(2)
C56 C51 N35 119.3(2)
C52 C51 N35 118.8(2)
C53 C52 C51 117.4(2)
C53 C52 C57 118.4(2)
C51 C52 C57 124.2(2)
C54 C53 C52 122.6(2)
C54 C53 H53 118.7
C52 C53 H53 118.7
C53 C54 C55 118.2(2)
C53 C54 C58 120.8(2)
C55 C54 C58 120.9(2)
C54 C55 C56 121.7(2)
C54 C55 H55 119.1
C56 C55 H55 119.1
C55 C56 C51 118.2(2)
C55 C56 C59 118.5(2)
C51 C56 C59 123.2(2)
C52 C57 H57A 109.5
C52 C57 H57B 109.5
H57A C57 H57B 109.5
C52 C57 H57C 109.5
H57A C57 H57C 109.5
H57B C57 H57C 109.5
C54 C58 H58A 109.5
C54 C58 H58B 109.5
H58A C58 H58B 109.5
C54 C58 H58C 109.5
H58A C58 H58C 109.5
H58B C58 H58C 109.5
C56 C59 H59A 109.5
C56 C59 H59B 109.5
H59A C59 H59B 109.5
C56 C59 H59C 109.5
H59A C59 H59C 109.5
H59B C59 H59C 109.5
Cl1 C61 Cl2 111.94(16)
Cl1 C61 H61A 109.2
Cl2 C61 H61A 109.2
Cl1 C61 H61B 109.2
Cl2 C61 H61B 109.2
H61A C61 H61B 107.9

loop_
_geom_bond_atom_site_label_1
_geom_bond_atom_site_label_2
_geom_bond_distance
Pt1 C31 2.011(2)
Pt1 P1 2.2818(6)
Pt1 In1 2.5468(2)
In1 Br2 2.5197(3)
In1 Br1 2.5243(3)
In1 Br3 2.5589(3)
P1 C11 1.838(2)
P1 C21 1.844(2)
P1 C1 1.862(2)
C1 C6 1.536(3)
C1 C2 1.538(3)
C1 H1 1.0000
C2 C3 1.531(3)
C2 H2A 0.9900
C2 H2B 0.9900
C3 C4 1.525(4)
C3 H3A 0.9900
C3 H3B 0.9900
C4 C5 1.523(4)
C4 H4A 0.9900
C4 H4B 0.9900
C5 C6 1.529(3)
C5 H5A 0.9900
C5 H5B 0.9900
C6 H6A 0.9900
C6 H6B 0.9900
C11 C16 1.531(3)
C11 C12 1.535(3)
C11 H11 1.0000
C12 C13 1.528(3)
C12 H12A 0.9900
C12 H12B 0.9900
C13 C14 1.533(4)
C13 H13A 0.9900
C13 H13B 0.9900
C14 C15 1.529(4)
C14 H14A 0.9900
C14 H14B 0.9900
C15 C16 1.533(3)
C15 H15A 0.9900
C15 H15B 0.9900
C16 H16A 0.9900
C16 H16B 0.9900
C21 C26 1.532(3)
C21 C22 1.538(3)
C21 H21 1.0000
C22 C23 1.530(3)
C22 H22A 0.9900
C22 H22B 0.9900
C23 C24 1.531(4)
C23 H23A 0.9900
C23 H23B 0.9900
C24 C25 1.525(3)
C24 H24A 0.9900
C24 H24B 0.9900
C25 C26 1.529(3)
C25 H25A 0.9900
C25 H25B 0.9900
C26 H26A 0.9900
C26 H26B 0.9900
C31 N32 1.366(3)
C31 N35 1.369(3)
N32 C33 1.380(3)
N32 C41 1.450(3)
C33 C34 1.344(3)
C33 H33 0.9500
C34 N35 1.393(3)
C34 H34 0.9500
N35 C51 1.450(3)
C41 C46 1.389(3)
C41 C42 1.395(3)
C42 C43 1.396(3)
C42 C47 1.499(3)
C43 C44 1.394(4)
C43 H43 0.9500
C44 C45 1.389(4)
C44 C48 1.512(4)
C45 C46 1.392(3)
C45 H45 0.9500
C46 C49 1.506(3)
C47 H47A 0.9800
C47 H47B 0.9800
C47 H47C 0.9800
C48 H48A 0.9800
C48 H48B 0.9800
C48 H48C 0.9800
C49 H49A 0.9800
C49 H49B 0.9800
C49 H49C 0.9800
C51 C56 1.400(3)
C51 C52 1.403(3)
C52 C53 1.397(3)
C52 C57 1.508(3)
C53 C54 1.387(3)
C53 H53 0.9500
C54 C55 1.392(3)
C54 C58 1.507(3)
C55 C56 1.397(3)
C55 H55 0.9500
C56 C59 1.512(3)
C57 H57A 0.9800
C57 H57B 0.9800
C57 H57C 0.9800
C58 H58A 0.9800
C58 H58B 0.9800
C58 H58C 0.9800
C59 H59A 0.9800
C59 H59B 0.9800
C59 H59C 0.9800
C61 Cl1 1.727(3)
C61 Cl2 1.760(3)
C61 H61A 0.9900
C61 H61B 0.9900

loop_
_geom_torsion_atom_site_label_1
_geom_torsion_atom_site_label_2
_geom_torsion_atom_site_label_3
_geom_torsion_atom_site_label_4
_geom_torsion
C11 P1 C1 C6 89.71(18)
C21 P1 C1 C6 -23.1(2)
Pt1 P1 C1 C6 -148.80(16)
C11 P1 C1 C2 -143.93(16)
C21 P1 C1 C2 103.22(17)
Pt1 P1 C1 C2 -22.44(17)
C6 C1 C2 C3 -56.7(3)
P1 C1 C2 C3 172.88(17)
C1 C2 C3 C4 56.4(3)
C2 C3 C4 C5 -54.7(3)
C3 C4 C5 C6 54.7(3)
C4 C5 C6 C1 -55.6(3)
C2 C1 C6 C5 55.9(3)
P1 C1 C6 C5 -177.44(16)
C21 P1 C11 C16 62.08(19)
C1 P1 C11 C16 -50.55(19)
Pt1 P1 C11 C16 -162.62(14)
C21 P1 C11 C12 -171.46(16)
C1 P1 C11 C12 75.90(18)
Pt1 P1 C11 C12 -36.16(18)
C16 C11 C12 C13 -57.2(3)
P1 C11 C12 C13 174.19(17)
C11 C12 C13 C14 56.7(3)
C12 C13 C14 C15 -55.8(3)
C13 C14 C15 C16 55.1(3)
C12 C11 C16 C15 56.8(3)
P1 C11 C16 C15 -176.78(17)
C14 C15 C16 C11 -55.9(3)
C11 P1 C21 C26 46.18(19)
C1 P1 C21 C26 158.36(16)
Pt1 P1 C21 C26 -87.29(17)
C11 P1 C21 C22 169.94(16)
C1 P1 C21 C22 -77.87(18)
Pt1 P1 C21 C22 36.48(18)
C26 C21 C22 C23 -56.0(3)
P1 C21 C22 C23 178.83(17)
C21 C22 C23 C24 55.7(3)
C22 C23 C24 C25 -55.9(3)
C23 C24 C25 C26 57.0(3)
C24 C25 C26 C21 -57.0(3)
C22 C21 C26 C25 56.0(3)
P1 C21 C26 C25 179.19(16)
N35 C31 N32 C33 -0.3(2)
Pt1 C31 N32 C33 170.80(15)
N35 C31 N32 C41 -172.85(19)
Pt1 C31 N32 C41 -1.7(3)
C31 N32 C33 C34 0.2(3)
C41 N32 C33 C34 172.5(2)
N32 C33 C34 N35 0.1(2)
N32 C31 N35 C34 0.4(2)
Pt1 C31 N35 C34 -168.81(18)
N32 C31 N35 C51 178.03(19)
Pt1 C31 N35 C51 8.8(4)
C33 C34 N35 C31 -0.3(3)
C33 C34 N35 C51 -178.1(2)
C31 N32 C41 C46 -81.4(3)
C33 N32 C41 C46 107.1(3)
C31 N32 C41 C42 99.0(3)
C33 N32 C41 C42 -72.5(3)
C46 C41 C42 C43 2.9(3)
N32 C41 C42 C43 -177.4(2)
C46 C41 C42 C47 -175.3(2)
N32 C41 C42 C47 4.3(3)
C41 C42 C43 C44 -1.9(4)
C47 C42 C43 C44 176.4(2)
C42 C43 C44 C45 0.0(4)
C42 C43 C44 C48 -178.4(2)
C43 C44 C45 C46 1.0(4)
C48 C44 C45 C46 179.4(2)
C42 C41 C46 C45 -2.0(3)
N32 C41 C46 C45 178.3(2)
C42 C41 C46 C49 178.6(2)
N32 C41 C46 C49 -1.1(3)
C44 C45 C46 C41 0.0(4)
C44 C45 C46 C49 179.4(2)
C31 N35 C51 C56 -59.1(3)
C34 N35 C51 C56 118.3(2)
C31 N35 C51 C52 126.5(2)
C34 N35 C51 C52 -56.1(3)
C56 C51 C52 C53 3.4(3)
N35 C51 C52 C53 177.6(2)
C56 C51 C52 C57 -173.6(2)
N35 C51 C52 C57 0.6(3)
C51 C52 C53 C54 -1.7(3)
C57 C52 C53 C54 175.6(2)
C52 C53 C54 C55 -0.5(4)
C52 C53 C54 C58 -179.6(2)
C53 C54 C55 C56 1.0(3)
C58 C54 C55 C56 -179.9(2)
C54 C55 C56 C51 0.7(3)
C54 C55 C56 C59 -177.5(2)
C52 C51 C56 C55 -3.0(3)
N35 C51 C56 C55 -177.15(19)
C52 C51 C56 C59 175.1(2)
N35 C51 C56 C59 0.9(3)
